data_7037763
loop_
_publ_author_name
'Abosede, Olufunso O.'
'Vyas, Nilima A.'
'Singh, Sushma B.'
'Kumbhar, Avinash S.'
'Kate, Anup'
'Kumbhar, Anupa A.'
'Khan, Ayesha'
'Erxleben, Andrea'
'Smith, Peter'
'de Kock, Carmen'
'Hoffmann, Frank'
'Obaleye, Joshua A.'

_publ_section_title
;
 Copper(ii) mixed-ligand polypyridyl complexes with doxycycline -
 structures and biological evaluation.
;
_journal_issue 7
_journal_name_full 'Dalton transactions (Cambridge, England : 2003)'
_journal_page_first 3003
_journal_page_last 3012
_journal_paper_doi 10.1039/c5dt04405g
_journal_volume 45
_journal_year 2016
_chemical_absolute_configuration ad
_chemical_formula_moiety 'C32 H33 Cu N5 O12'
_chemical_formula_sum 'C32 H33 Cu N5 O12'
_chemical_formula_weight 743.17
_chemical_name_systematic 'Aqua-bipyridine-(6-deoxy-5-oxytetracyclinato)copper(II)-nitrate- tetrahydrate'
_space_group_crystal_system orthorhombic
_space_group_IT_number 19
_space_group_name_Hall 'P 2ac 2ab'
_space_group_name_H-M_alt 'P 21 21 21'
_symmetry_space_group_name_Hall 'P 2ac 2ab'
_symmetry_space_group_name_H-M 'P 21 21 21'
_atom_sites_solution_hydrogens mixed
_audit_creation_method SHELXL-2013
_audit_update_record
;
2015-02-09 deposited with the CCDC.
2015-12-23 downloaded from the CCDC.
;
_cell_angle_alpha 90
_cell_angle_beta 90
_cell_angle_gamma 90
_cell_formula_units_Z 4
_cell_length_a 10.2571(7)
_cell_length_b 12.8336(8)
_cell_length_c 28.5532(19)
_cell_measurement_reflns_used 953
_cell_measurement_temperature 100(2)
_cell_measurement_theta_max 27.0
_cell_measurement_theta_min 2.5
_cell_volume 3758.6(4)
_computing_structure_refinement 'SHELXL-2013 (Sheldrick, 2013)'
_diffrn_ambient_temperature 100(2)
_diffrn_measured_fraction_theta_full 0.999
_diffrn_measured_fraction_theta_max 1.000
_diffrn_measurement_device_type 'Bruker Smart APEX CCD area detector'
_diffrn_measurement_method omega-scan
_diffrn_radiation_type MoK\a
_diffrn_radiation_wavelength 0.71073
_diffrn_reflns_av_unetI/netI 0.0373
_diffrn_reflns_laue_measured_fraction_full 0.999
_diffrn_reflns_laue_measured_fraction_max 1.000
_diffrn_reflns_limit_h_max 14
_diffrn_reflns_limit_h_min -14
_diffrn_reflns_limit_k_max 18
_diffrn_reflns_limit_k_min 0
_diffrn_reflns_limit_l_max 40
_diffrn_reflns_limit_l_min 0
_diffrn_reflns_number 10949
_diffrn_reflns_point_group_measured_fraction_full 1.000
_diffrn_reflns_point_group_measured_fraction_max 1.000
_diffrn_reflns_theta_full 25.242
_diffrn_reflns_theta_max 30.000
_diffrn_reflns_theta_min 2.110
_diffrn_source 'incoatec microfocus'
_exptl_absorpt_coefficient_mu 0.645
_exptl_absorpt_correction_T_max 0.938
_exptl_absorpt_correction_T_min 0.890
_exptl_absorpt_correction_type numerical
_exptl_absorpt_process_details 'SADABS-2012/1 (Bruker AXS, 2012)'
_exptl_crystal_colour blue
_exptl_crystal_density_diffrn 1.313
_exptl_crystal_description block
_exptl_crystal_F_000 1540
_exptl_crystal_size_max 0.220
_exptl_crystal_size_mid 0.150
_exptl_crystal_size_min 0.100
_platon_squeeze_details
;
;
_refine_diff_density_max 0.629
_refine_diff_density_min -0.740
_refine_diff_density_rms 0.097
_refine_ls_abs_structure_details
;
 Flack x determined using 3386 quotients [(I+)-(I-)]/[(I+)+(I-)]
 (Parsons and Flack (2004), Acta Cryst. A60, s61).
;
_refine_ls_abs_structure_Flack 0.080(5)
_refine_ls_extinction_method none
_refine_ls_goodness_of_fit_ref 1.041
_refine_ls_hydrogen_treatment riding
_refine_ls_matrix_type full
_refine_ls_number_parameters 466
_refine_ls_number_reflns 10949
_refine_ls_number_restraints 11
_refine_ls_restrained_S_all 1.041
_refine_ls_R_factor_all 0.0882
_refine_ls_R_factor_gt 0.0721
_refine_ls_shift/su_max 0.001
_refine_ls_shift/su_mean 0.000
_refine_ls_structure_factor_coef Fsqd
_refine_ls_weighting_details 'w=1/[\s^2^(Fo^2^)+(0.0958P)^2^+5.6488P] where P=(Fo^2^+2Fc^2^)/3'
_refine_ls_weighting_scheme calc
_refine_ls_wR_factor_gt 0.1935
_refine_ls_wR_factor_ref 0.2017
_reflns_Friedel_coverage 0.803
_reflns_friedel_fraction_full 1.000
_reflns_friedel_fraction_max 1.000
_reflns_number_gt 8701
_reflns_number_total 10949
_reflns_threshold_expression 'I > 2\s(I)'
_cod_data_source_file c5dt04405g2.cif
_cod_data_source_block CUBPYDOX_0m
_cod_depositor_comments 'Adding full bibliography for 7037762--7037763.cif.'
_cod_database_code 7037763
_shelx_space_group_comment
;
The symmetry employed for this shelxl refinement is uniquely defined
by the following loop, which should always be used as a source of
symmetry information in preference to the above space-group names.
They are only intended as comments.
;
_shelx_estimated_absorpt_t_min 0.871
_shelx_estimated_absorpt_t_max 0.938
_shelxl_version_number 2013-4

loop_
_space_group_symop_operation_xyz
'x, y, z'
'-x+1/2, -y, z+1/2'
'x+1/2, -y+1/2, -z'
'-x, y+1/2, -z+1/2'

loop_
_atom_site_label
_atom_site_type_symbol
_atom_site_fract_x
_atom_site_fract_y
_atom_site_fract_z
_atom_site_U_iso_or_equiv
_atom_site_adp_type
_atom_site_occupancy
_atom_site_site_symmetry_order
_atom_site_calc_flag
_atom_site_refinement_flags_posn
_atom_site_refinement_flags_adp
Cu1 Cu 0.22746(6) 0.42081(6) 0.33697(3) 0.0442(2) Uani 1 1 d . .
O1 O 0.3614(3) 0.3210(3) 0.35167(14) 0.0362(8) Uani 1 1 d . .
O2 O 0.2219(5) 0.4678(4) 0.40079(18) 0.0533(11) Uani 1 1 d . .
O3 O 0.5352(6) 0.4317(4) 0.49682(15) 0.0562(12) Uani 1 1 d . .
O4 O 0.8271(4) 0.4377(4) 0.35332(16) 0.0443(10) Uani 1 1 d D .
HO4 H 0.809(4) 0.5018(11) 0.352(3) 0.070 Uiso 1 1 d D U
O5 O 0.5715(4) 0.0700(3) 0.17111(15) 0.0408(9) Uani 1 1 d D .
HO5 H 0.546(7) 0.058(3) 0.1987(10) 0.050 Uiso 1 1 d D U
O6 O 0.5396(4) 0.0888(3) 0.25784(14) 0.0357(8) Uani 1 1 d . .
O7 O 0.4860(4) 0.1079(3) 0.34237(14) 0.0364(8) Uani 1 1 d D .
HO7 H 0.493(7) 0.081(4) 0.3154(11) 0.050 Uiso 1 1 d D U
O8 O 0.5419(5) 0.1868(3) 0.42491(14) 0.0413(9) Uani 1 1 d D .
HO8 H 0.606(4) 0.196(5) 0.4425(16) 0.050 Uiso 1 1 d D U
C1 C 0.4404(5) 0.3310(4) 0.3856(2) 0.0323(10) Uani 1 1 d . .
C2 C 0.4322(6) 0.3977(4) 0.42334(19) 0.0364(11) Uani 1 1 d . .
C3 C 0.5413(7) 0.4034(5) 0.4554(2) 0.0439(13) Uani 1 1 d . .
C4 C 0.6772(6) 0.3847(5) 0.4350(2) 0.0421(12) Uani 1 1 d . .
H4 H 0.7079 0.4549 0.4245 0.051 Uiso 1 1 calc R U
C4A C 0.6824(5) 0.3163(4) 0.3910(2) 0.0346(11) Uani 1 1 d . .
H4A H 0.7568 0.2664 0.3940 0.042 Uiso 1 1 calc R U
C5 C 0.7049(5) 0.3856(4) 0.34784(19) 0.0332(10) Uani 1 1 d D .
H5 H 0.6340 0.4390 0.3463 0.040 Uiso 1 1 calc R U
C5A C 0.7075(4) 0.3250(4) 0.30164(19) 0.0287(9) Uani 1 1 d . .
H5A H 0.7987 0.2995 0.2970 0.034 Uiso 1 1 calc R U
C6 C 0.6726(5) 0.3950(4) 0.25845(19) 0.0291(9) Uani 1 1 d . .
H6 H 0.5805 0.4186 0.2629 0.035 Uiso 1 1 calc R U
C6A C 0.6756(5) 0.3314(4) 0.2134(2) 0.0342(10) Uani 1 1 d . .
C7 C 0.7054(8) 0.3753(5) 0.1711(2) 0.0550(17) Uani 1 1 d . .
H7 H 0.7366 0.4450 0.1699 0.066 Uiso 1 1 calc R U
C8 C 0.6903(10) 0.3186(5) 0.1299(3) 0.064(2) Uani 1 1 d . .
H8 H 0.7120 0.3509 0.1010 0.077 Uiso 1 1 calc R U
C9 C 0.6457(9) 0.2184(6) 0.1294(3) 0.0593(19) Uani 1 1 d . .
H9 H 0.6344 0.1823 0.1006 0.071 Uiso 1 1 calc R U
C10 C 0.6172(6) 0.1707(4) 0.1715(2) 0.0399(12) Uani 1 1 d D .
C10A C 0.6323(5) 0.2261(4) 0.2138(2) 0.0316(10) Uani 1 1 d . .
C11 C 0.5963(4) 0.1768(4) 0.25798(19) 0.0279(9) Uani 1 1 d . .
C11A C 0.6195(4) 0.2307(4) 0.30153(19) 0.0290(9) Uani 1 1 d . .
C12 C 0.5580(5) 0.1945(4) 0.3405(2) 0.0317(10) Uani 1 1 d D .
C12A C 0.5565(5) 0.2549(4) 0.38621(19) 0.0318(10) Uani 1 1 d D .
C13 C 0.3139(7) 0.4612(5) 0.4304(2) 0.0471(14) Uani 1 1 d . .
C14 C 0.7561(5) 0.4925(4) 0.2558(2) 0.0393(12) Uani 1 1 d . .
H14A H 0.8475 0.4727 0.2514 0.059 Uiso 1 1 calc R U
H14B H 0.7472 0.5322 0.2849 0.059 Uiso 1 1 calc R U
H14C H 0.7274 0.5355 0.2294 0.059 Uiso 1 1 calc R U
N1 N 0.3036(8) 0.5177(6) 0.4701(2) 0.069(2) Uani 1 1 d . .
H1A H 0.2347 0.5573 0.4747 0.083 Uiso 1 1 calc R U
H1B H 0.3656 0.5149 0.4913 0.083 Uiso 1 1 calc R U
N2 N 0.7704(7) 0.3531(5) 0.47390(19) 0.0543(14) Uani 1 1 d . .
C15 C 0.7535(11) 0.2499(7) 0.4924(3) 0.079(3) Uani 1 1 d . .
H15A H 0.6674 0.2443 0.5070 0.119 Uiso 1 1 calc R U
H15B H 0.8211 0.2360 0.5158 0.119 Uiso 1 1 calc R U
H15C H 0.7604 0.1990 0.4669 0.119 Uiso 1 1 calc R U
C16 C 0.9107(8) 0.3723(9) 0.4599(3) 0.071(3) Uani 1 1 d . .
H16C H 0.9350 0.3244 0.4347 0.106 Uiso 1 1 calc R U
H16A H 0.9676 0.3606 0.4870 0.106 Uiso 1 1 calc R U
H16B H 0.9205 0.4443 0.4491 0.106 Uiso 1 1 calc R U
N3 N 0.1260(5) 0.5403(4) 0.3121(3) 0.0592(18) Uani 1 1 d . .
N4 N 0.2462(4) 0.3921(5) 0.2684(2) 0.0486(13) Uani 1 1 d . .
C17 C 0.0707(6) 0.6152(6) 0.3369(4) 0.063(2) Uani 1 1 d . .
H17 H 0.0721 0.6104 0.3701 0.075 Uiso 1 1 calc R U
C18 C 0.0095(7) 0.7024(6) 0.3158(4) 0.078(3) Uani 1 1 d . .
H18 H -0.0292 0.7560 0.3341 0.093 Uiso 1 1 calc R U
C19 C 0.0085(7) 0.7058(7) 0.2676(4) 0.075(3) Uani 1 1 d . .
H19 H -0.0324 0.7630 0.2524 0.090 Uiso 1 1 calc R U
C20 C 0.0638(7) 0.6305(6) 0.2412(4) 0.069(3) Uani 1 1 d . .
H20 H 0.0616 0.6342 0.2080 0.083 Uiso 1 1 calc R U
C21 C 0.1248(6) 0.5465(6) 0.2640(3) 0.058(2) Uani 1 1 d . .
C22 C 0.1902(6) 0.4647(5) 0.2403(3) 0.056(2) Uani 1 1 d . .
C23 C 0.2036(8) 0.4529(7) 0.1904(3) 0.068(2) Uani 1 1 d . .
H23 H 0.1696 0.5048 0.1700 0.081 Uiso 1 1 calc R U
C24 C 0.2640(8) 0.3687(8) 0.1722(3) 0.069(2) Uani 1 1 d . .
H24 H 0.2697 0.3602 0.1392 0.083 Uiso 1 1 calc R U
C25 C 0.3179(7) 0.2944(8) 0.2020(3) 0.068(2) Uani 1 1 d . .
H25 H 0.3606 0.2345 0.1898 0.082 Uiso 1 1 calc R U
C26 C 0.3073(6) 0.3103(7) 0.2497(3) 0.0563(18) Uani 1 1 d . .
H26 H 0.3455 0.2606 0.2702 0.068 Uiso 1 1 calc R U
O9 O 0.0475(4) 0.3028(5) 0.3438(2) 0.0682(17) Uani 1 1 d . .
H9A H 0.0515 0.2722 0.3696 0.100 Uiso 1 1 d . U
H9B H 0.0508 0.2594 0.3219 0.100 Uiso 1 1 d . U
N5 N 0.5217(9) 0.4098(8) 0.6051(3) 0.092(3) Uani 1 1 d D .
O10 O 0.4081(8) 0.3816(5) 0.6080(3) 0.087(2) Uani 1 1 d D .
O11 O 0.5635(17) 0.4979(10) 0.6032(4) 0.202(9) Uani 1 1 d D .
O12 O 0.6087(11) 0.3440(13) 0.6035(6) 0.207(9) Uani 1 1 d D .

loop_
_atom_site_aniso_label
_atom_site_aniso_U_11
_atom_site_aniso_U_22
_atom_site_aniso_U_33
_atom_site_aniso_U_23
_atom_site_aniso_U_13
_atom_site_aniso_U_12
Cu1 0.0209(3) 0.0417(3) 0.0701(5) 0.0097(3) -0.0055(3) 0.0040(3)
O1 0.0208(15) 0.0367(19) 0.051(2) 0.0040(16) -0.0043(15) 0.0001(14)
O2 0.032(2) 0.053(2) 0.075(3) 0.014(2) 0.014(2) 0.011(2)
O3 0.070(3) 0.061(3) 0.038(2) -0.006(2) -0.002(2) 0.007(3)
O4 0.0260(17) 0.050(2) 0.057(2) -0.010(2) -0.0016(16) -0.0136(17)
O5 0.0381(19) 0.0304(17) 0.054(2) -0.0086(17) -0.0072(18) 0.0013(16)
O6 0.0319(17) 0.0217(15) 0.054(2) 0.0002(15) -0.0046(16) -0.0072(14)
O7 0.0378(19) 0.0247(15) 0.047(2) 0.0032(15) -0.0036(17) -0.0086(14)
O8 0.047(2) 0.039(2) 0.039(2) 0.0096(17) -0.0086(17) -0.0005(18)
C1 0.023(2) 0.028(2) 0.045(3) 0.005(2) 0.001(2) -0.0027(18)
C2 0.036(3) 0.034(3) 0.039(3) 0.006(2) 0.008(2) 0.004(2)
C3 0.049(3) 0.039(3) 0.044(3) 0.003(2) 0.001(3) 0.005(3)
C4 0.038(3) 0.044(3) 0.044(3) -0.004(2) -0.010(2) 0.002(2)
C4A 0.027(2) 0.037(3) 0.040(3) 0.002(2) -0.009(2) 0.000(2)
C5 0.020(2) 0.031(2) 0.048(3) -0.001(2) -0.0066(18) 0.0012(17)
C5A 0.0136(19) 0.025(2) 0.047(3) -0.0017(19) -0.0030(17) -0.0001(16)
C6 0.0192(19) 0.026(2) 0.042(2) -0.0004(19) -0.0006(18) 0.0057(16)
C6A 0.029(2) 0.029(2) 0.045(3) 0.000(2) 0.001(2) 0.0066(19)
C7 0.074(5) 0.041(3) 0.051(4) 0.003(3) 0.017(3) 0.004(3)
C8 0.112(7) 0.035(3) 0.047(3) 0.006(3) 0.023(4) 0.009(4)
C9 0.084(6) 0.048(4) 0.046(4) -0.003(3) 0.002(4) 0.013(4)
C10 0.038(3) 0.034(2) 0.048(3) -0.006(2) -0.003(2) 0.007(2)
C10A 0.023(2) 0.029(2) 0.043(3) -0.004(2) -0.005(2) 0.0044(17)
C11 0.0155(17) 0.022(2) 0.046(3) -0.0016(19) -0.0041(18) 0.0015(15)
C11A 0.0163(19) 0.027(2) 0.044(3) -0.0019(19) -0.0047(18) 0.0018(16)
C12 0.024(2) 0.027(2) 0.043(3) 0.009(2) -0.003(2) 0.0002(17)
C12A 0.024(2) 0.031(2) 0.040(3) 0.006(2) -0.004(2) 0.0014(18)
C13 0.048(3) 0.042(3) 0.051(3) 0.009(3) 0.016(3) 0.006(3)
C14 0.028(3) 0.025(2) 0.065(3) 0.006(2) 0.002(2) -0.0039(18)
N1 0.073(5) 0.077(4) 0.057(4) -0.004(3) 0.016(3) 0.036(4)
N2 0.052(3) 0.068(4) 0.043(3) -0.006(2) -0.015(3) -0.004(3)
C15 0.116(8) 0.062(4) 0.059(4) 0.016(3) -0.052(5) 0.009(5)
C16 0.049(4) 0.114(8) 0.050(4) -0.014(4) -0.019(3) 0.005(4)
N3 0.019(2) 0.042(3) 0.117(6) 0.019(3) -0.010(3) 0.003(2)
N4 0.020(2) 0.058(3) 0.068(3) 0.018(3) -0.015(2) -0.0061(19)
C17 0.029(3) 0.046(3) 0.113(6) 0.010(4) -0.006(4) 0.007(2)
C18 0.035(3) 0.047(4) 0.150(10) 0.029(5) 0.018(4) 0.003(3)
C19 0.024(3) 0.065(5) 0.137(9) 0.044(5) -0.006(4) -0.009(3)
C20 0.034(3) 0.046(4) 0.127(7) 0.032(4) -0.028(4) -0.015(3)
C21 0.026(3) 0.054(4) 0.096(6) 0.029(4) -0.027(3) -0.012(3)
C22 0.026(3) 0.048(3) 0.095(5) 0.026(4) -0.028(3) -0.015(2)
C23 0.050(4) 0.074(5) 0.079(5) 0.033(4) -0.036(4) -0.030(4)
C24 0.051(4) 0.088(6) 0.068(5) 0.008(4) -0.016(4) -0.004(4)
C25 0.031(3) 0.108(7) 0.066(5) -0.001(4) -0.016(3) -0.001(4)
C26 0.023(2) 0.076(5) 0.070(5) 0.011(4) -0.015(3) 0.000(3)
O9 0.0144(16) 0.110(4) 0.080(3) -0.049(3) -0.019(2) 0.027(2)
N5 0.099(7) 0.105(7) 0.071(5) 0.020(5) 0.005(5) -0.020(6)
O10 0.084(5) 0.064(4) 0.114(6) -0.019(4) 0.025(4) -0.006(3)
O11 0.30(2) 0.170(11) 0.132(8) -0.082(8) 0.089(11) -0.156(13)
O12 0.083(7) 0.281(19) 0.258(16) 0.176(15) 0.042(9) 0.031(10)

loop_
_atom_type_symbol
_atom_type_description
_atom_type_scat_dispersion_real
_atom_type_scat_dispersion_imag
_atom_type_scat_source
C C 0.0033 0.0016 'International Tables Vol C Tables 4.2.6.8 and 6.1.1.4'
H H 0.0000 0.0000 'International Tables Vol C Tables 4.2.6.8 and 6.1.1.4'
N N 0.0061 0.0033 'International Tables Vol C Tables 4.2.6.8 and 6.1.1.4'
Cu Cu 0.3201 1.2651 'International Tables Vol C Tables 4.2.6.8 and 6.1.1.4'
O O 0.0106 0.0060 'International Tables Vol C Tables 4.2.6.8 and 6.1.1.4'

loop_
_geom_angle_atom_site_label_1
_geom_angle_atom_site_label_2
_geom_angle_atom_site_label_3
_geom_angle
O2 Cu1 O1 91.32(19)
O2 Cu1 N3 94.7(3)
O1 Cu1 N3 165.1(2)
O2 Cu1 N4 171.5(2)
O1 Cu1 N4 91.3(2)
N3 Cu1 N4 80.9(3)
O2 Cu1 O9 95.63(19)
O1 Cu1 O9 96.41(17)
N3 Cu1 O9 96.5(2)
N4 Cu1 O9 92.14(19)
C1 O1 Cu1 123.7(4)
C13 O2 Cu1 126.1(4)
C5 O4 HO4 105(3)
C10 O5 HO5 106(3)
C12 O7 HO7 105(2)
C12A O8 HO8 107(3)
O1 C1 C2 128.4(5)
O1 C1 C12A 115.9(5)
C2 C1 C12A 115.6(5)
C1 C2 C3 118.6(5)
C1 C2 C13 119.9(6)
C3 C2 C13 121.5(5)
O3 C3 C2 125.4(6)
O3 C3 C4 117.2(6)
C2 C3 C4 117.0(5)
N2 C4 C3 109.6(5)
N2 C4 C4A 115.1(5)
C3 C4 C4A 115.7(5)
N2 C4 H4 105.1
C3 C4 H4 105.1
C4A C4 H4 105.1
C12A C4A C4 109.9(5)
C12A C4A C5 110.8(4)
C4 C4A C5 109.3(5)
C12A C4A H4A 108.9
C4 C4A H4A 108.9
C5 C4A H4A 108.9
O4 C5 C5A 108.5(4)
O4 C5 C4A 108.3(4)
C5A C5 C4A 113.5(4)
O4 C5 H5 108.8
C5A C5 H5 108.8
C4A C5 H5 108.8
C11A C5A C5 113.5(4)
C11A C5A C6 108.7(4)
C5 C5A C6 112.5(4)
C11A C5A H5A 107.3
C5 C5A H5A 107.3
C6 C5A H5A 107.3
C14 C6 C6A 112.8(5)
C14 C6 C5A 112.5(4)
C6A C6 C5A 110.7(4)
C14 C6 H6 106.8
C6A C6 H6 106.8
C5A C6 H6 106.8
C7 C6A C10A 118.0(6)
C7 C6A C6 122.0(5)
C10A C6A C6 119.6(5)
C6A C7 C8 120.3(6)
C6A C7 H7 119.8
C8 C7 H7 119.8
C9 C8 C7 122.7(7)
C9 C8 H8 118.7
C7 C8 H8 118.7
C8 C9 C10 118.6(7)
C8 C9 H9 120.7
C10 C9 H9 120.7
O5 C10 C9 118.8(6)
O5 C10 C10A 121.3(5)
C9 C10 C10A 119.9(6)
C10 C10A C6A 120.4(5)
C10 C10A C11 119.6(5)
C6A C10A C11 119.9(5)
O6 C11 C11A 120.3(5)
O6 C11 C10A 119.9(5)
C11A C11 C10A 119.8(4)
C12 C11A C11 117.8(4)
C12 C11A C5A 123.3(5)
C11 C11A C5A 119.0(5)
O7 C12 C11A 124.9(5)
O7 C12 C12A 112.7(4)
C11A C12 C12A 122.3(4)
O8 C12A C12 110.9(4)
O8 C12A C4A 109.8(4)
C12 C12A C4A 109.5(4)
O8 C12A C1 108.5(4)
C12 C12A C1 108.9(4)
C4A C12A C1 109.2(4)
O2 C13 N1 117.7(6)
O2 C13 C2 123.9(6)
N1 C13 C2 118.4(7)
C6 C14 H14A 109.5
C6 C14 H14B 109.5
H14A C14 H14B 109.5
C6 C14 H14C 109.5
H14A C14 H14C 109.5
H14B C14 H14C 109.5
C13 N1 H1A 120.0
C13 N1 H1B 120.0
H1A N1 H1B 120.0
C15 N2 C16 111.2(8)
C15 N2 C4 116.0(6)
C16 N2 C4 111.2(6)
N2 C15 H15A 109.5
N2 C15 H15B 109.5
H15A C15 H15B 109.5
N2 C15 H15C 109.5
H15A C15 H15C 109.5
H15B C15 H15C 109.5
N2 C16 H16C 109.5
N2 C16 H16A 109.5
H16C C16 H16A 109.5
N2 C16 H16B 109.5
H16C C16 H16B 109.5
H16A C16 H16B 109.5
C17 N3 C21 119.3(7)
C17 N3 Cu1 126.5(6)
C21 N3 Cu1 114.0(5)
C26 N4 C22 120.1(7)
C26 N4 Cu1 125.6(5)
C22 N4 Cu1 114.3(6)
N3 C17 C18 122.4(10)
N3 C17 H17 118.8
C18 C17 H17 118.8
C19 C18 C17 117.0(9)
C19 C18 H18 121.5
C17 C18 H18 121.5
C20 C19 C18 122.0(8)
C20 C19 H19 119.0
C18 C19 H19 119.0
C19 C20 C21 118.6(10)
C19 C20 H20 120.7
C21 C20 H20 120.7
N3 C21 C20 120.6(9)
N3 C21 C22 115.4(6)
C20 C21 C22 123.9(9)
N4 C22 C21 115.3(8)
N4 C22 C23 118.2(8)
C21 C22 C23 126.5(7)
C24 C23 C22 120.6(7)
C24 C23 H23 119.7
C22 C23 H23 119.7
C23 C24 C25 119.8(8)
C23 C24 H24 120.1
C25 C24 H24 120.1
C26 C25 C24 118.0(9)
C26 C25 H25 121.0
C24 C25 H25 121.0
N4 C26 C25 123.2(7)
N4 C26 H26 118.4
C25 C26 H26 118.4
Cu1 O9 H9A 109.4
Cu1 O9 H9B 109.2
H9A O9 H9B 110.0(7)
O11 N5 O10 128.1(13)
O11 N5 O12 112.5(14)
O10 N5 O12 119.4(10)

loop_
_geom_bond_atom_site_label_1
_geom_bond_atom_site_label_2
_geom_bond_distance
Cu1 O2 1.920(5)
Cu1 O1 1.925(4)
Cu1 N3 1.986(5)
Cu1 N4 2.001(6)
Cu1 O9 2.395(6)
O1 C1 1.270(7)
O2 C13 1.268(9)
O3 C3 1.238(8)
O4 C5 1.428(6)
O4 HO4 0.845(14)
O5 C10 1.374(7)
O5 HO5 0.846(14)
O6 C11 1.271(6)
O7 C12 1.336(6)
O7 HO7 0.846(14)
O8 C12A 1.417(6)
O8 HO8 0.834
C1 C2 1.378(8)
C1 C12A 1.540(7)
C2 C3 1.448(9)
C2 C13 1.476(8)
C3 C4 1.530(9)
C4 N2 1.521(8)
C4 C4A 1.533(8)
C4 H4 1.0000
C4A C12A 1.520(7)
C4A C5 1.538(8)
C4A H4A 1.0000
C5 C5A 1.532(7)
C5 H5 1.0000
C5A C11A 1.510(6)
C5A C6 1.567(7)
C5A H5A 1.0000
C6 C14 1.518(7)
C6 C6A 1.524(7)
C6 H6 1.0000
C6A C7 1.366(9)
C6A C10A 1.423(7)
C7 C8 1.393(10)
C7 H7 0.9500
C8 C9 1.364(11)
C8 H8 0.9500
C9 C10 1.382(10)
C9 H9 0.9500
C10 C10A 1.410(8)
C10A C11 1.459(8)
C11 C11A 1.442(7)
C11A C12 1.361(7)
C12 C12A 1.517(8)
C13 N1 1.350(9)
C14 H14A 0.9800
C14 H14B 0.9800
C14 H14C 0.9800
N1 H1A 0.8800
N1 H1B 0.8800
N2 C15 1.436(10)
N2 C16 1.514(11)
C15 H15A 0.9800
C15 H15B 0.9800
C15 H15C 0.9800
C16 H16C 0.9800
C16 H16A 0.9800
C16 H16B 0.9800
N3 C17 1.322(11)
N3 C21 1.375(11)
N4 C26 1.334(10)
N4 C22 1.358(8)
C17 C18 1.417(11)
C17 H17 0.9500
C18 C19 1.377(15)
C18 H18 0.9500
C19 C20 1.350(14)
C19 H19 0.9500
C20 C21 1.405(9)
C20 H20 0.9500
C21 C22 1.417(12)
C22 C23 1.441(13)
C23 C24 1.348(13)
C23 H23 0.9500
C24 C25 1.392(12)
C24 H24 0.9500
C25 C26 1.382(12)
C25 H25 0.9500
C26 H26 0.9500
O9 H9A 0.835
O9 H9B 0.839
N5 O11 1.211(9)
N5 O10 1.223(8)
N5 O12 1.230(10)

loop_
_platon_squeeze_void_nr
_platon_squeeze_void_average_x
_platon_squeeze_void_average_y
_platon_squeeze_void_average_z
_platon_squeeze_void_volume
_platon_squeeze_void_count_electrons
_platon_squeeze_void_content
1 0.011 0.250 0.000 380 84 ' '
2 -0.043 0.750 0.500 380 84 ' '
